data_2016334
loop_
_publ_author_name
'Sonar, Vijayakumar N.'
'Parkin, Sean'
'Crooks, Peter A.'

_publ_section_title
;(<i>E</i>)-3-(Benzo[<i>b</i>]thiophen-2-yl)-2-(3,4,5-trimethoxyphenyl)acrylonitrile
 and
 (<i>Z</i>)-3-(benzo[<i>b</i>]thiophen-2-yl)-2-(3,4-dimethoxyphenyl)acrylonitrile
;
_journal_coeditor_code HJ3056
_journal_issue 12
_journal_name_full 'Acta Crystallographica Section C'
_journal_page_first o743
_journal_page_last o745
_journal_paper_doi 10.1107/S0108270107054959
_journal_volume 63
_journal_year 2007
_chemical_formula_iupac 'C20 H17 N O3 S'
_chemical_formula_moiety 'C20 H17 N O3 S'
_chemical_formula_sum 'C20 H17 N O3 S'
_chemical_formula_weight 351.41
_chemical_name_systematic
;
(<i>E</i>)-3-(Benzo[<i>b</i>]thiophen-2-yl)-2-(3,4,5-
trimethoxyphenyl)acrylonitrile
;
_space_group_IT_number 14
_symmetry_cell_setting monoclinic
_symmetry_space_group_name_Hall '-P 2ybc'
_symmetry_space_group_name_H-M 'P 1 21/c 1'
_atom_sites_solution_hydrogens geom
_atom_sites_solution_primary direct
_atom_sites_solution_secondary difmap
_audit_creation_method SHELXL-97
_cell_angle_alpha 90.00
_cell_angle_beta 110.3689(6)
_cell_angle_gamma 90.00
_cell_formula_units_Z 4
_cell_length_a 7.41360(10)
_cell_length_b 23.4782(3)
_cell_length_c 10.3932(2)
_cell_measurement_reflns_used 4000
_cell_measurement_temperature 90.0(2)
_cell_measurement_theta_max 27.48
_cell_measurement_theta_min 1.00
_cell_volume 1695.90(5)
_computing_cell_refinement 'DENZO-SMN (Otwinowski & Minor, 1997)'
_computing_data_collection 'COLLECT (Nonius, 1999)'
_computing_data_reduction 'DENZO-SMN (Otwinowski & Minor, 1997)'
_computing_molecular_graphics 'XP in SHELXTL/PC (Sheldrick, 1995)'
_computing_publication_material 'SHELXL97 (Sheldrick, 1997) and local procedures'
_computing_structure_refinement 'SHELXL97 (Sheldrick, 1997)'
_computing_structure_solution 'SHELXS97 (Sheldrick, 1997)'
_diffrn_ambient_temperature 90.0(2)
_diffrn_detector_area_resol_mean 18
_diffrn_measured_fraction_theta_full 1.000
_diffrn_measured_fraction_theta_max 1.000
_diffrn_measurement_device_type 'Nonius KappaCCD diffractometer'
_diffrn_measurement_method '\w scans at fixed \c = 55\%'
_diffrn_radiation_monochromator graphite
_diffrn_radiation_source 'fine-focus sealed tube'
_diffrn_radiation_type MoK\a
_diffrn_radiation_wavelength 0.71073
_diffrn_reflns_av_R_equivalents 0.0366
_diffrn_reflns_av_sigmaI/netI 0.0519
_diffrn_reflns_limit_h_max 9
_diffrn_reflns_limit_h_min -9
_diffrn_reflns_limit_k_max 30
_diffrn_reflns_limit_k_min -30
_diffrn_reflns_limit_l_max 13
_diffrn_reflns_limit_l_min -13
_diffrn_reflns_number 7649
_diffrn_reflns_theta_full 27.50
_diffrn_reflns_theta_max 27.50
_diffrn_reflns_theta_min 1.73
_exptl_absorpt_coefficient_mu 0.210
_exptl_absorpt_correction_T_max 0.9692
_exptl_absorpt_correction_T_min 0.9208
_exptl_absorpt_correction_type multi-scan
_exptl_absorpt_process_details '(Scalepack; Otwinowski & Minor, 1997)'
_exptl_crystal_colour yellow
_exptl_crystal_density_diffrn 1.376
_exptl_crystal_density_method 'not measured'
_exptl_crystal_description block
_exptl_crystal_F_000 736
_exptl_crystal_size_max 0.40
_exptl_crystal_size_mid 0.15
_exptl_crystal_size_min 0.15
_refine_diff_density_max 0.653
_refine_diff_density_min -0.290
_refine_ls_extinction_method none
_refine_ls_goodness_of_fit_ref 1.067
_refine_ls_hydrogen_treatment constr
_refine_ls_matrix_type full
_refine_ls_number_parameters 229
_refine_ls_number_reflns 3894
_refine_ls_number_restraints 0
_refine_ls_restrained_S_all 1.067
_refine_ls_R_factor_all 0.0722
_refine_ls_R_factor_gt 0.0449
_refine_ls_shift/su_max 0.001
_refine_ls_shift/su_mean 0.000
_refine_ls_structure_factor_coef Fsqd
_refine_ls_weighting_details 'calc w=1/[\s^2^(Fo^2^)+(0.0734P)^2^+0.0000P] where P=(Fo^2^+2Fc^2^)/3'
_refine_ls_weighting_scheme calc
_refine_ls_wR_factor_gt 0.1135
_refine_ls_wR_factor_ref 0.1273
_reflns_number_gt 2800
_reflns_number_total 3894
_reflns_threshold_expression >2\s(I)
_cod_data_source_file hj3056.cif
_cod_data_source_block I
_cod_original_sg_symbol_H-M 'P 2(1)/c'
_cod_database_code 2016334
_cod_database_fobs_code 2016334

loop_
_symmetry_equiv_pos_as_xyz
'x, y, z'
'-x, y+1/2, -z+1/2'
'-x, -y, -z'
'x, -y-1/2, z-1/2'

loop_
_atom_site_type_symbol
_atom_site_label
_atom_site_fract_x
_atom_site_fract_y
_atom_site_fract_z
_atom_site_U_iso_or_equiv
_atom_site_adp_type
_atom_site_calc_flag
_atom_site_refinement_flags
_atom_site_occupancy
C C1 0.3938(3) 0.10313(7) 0.69464(18) 0.0174(4) Uani d . 1
C C2 0.2318(3) 0.12391(8) 0.59714(18) 0.0190(4) Uani d . 1
H H2 0.2314 0.1565 0.5428 0.023 Uiso calc R 1
C C3 0.0630(3) 0.09190(8) 0.58485(18) 0.0174(4) Uani d . 1
C C4 -0.1279(3) 0.10123(8) 0.49813(18) 0.0194(4) Uani d . 1
H H4 -0.1589 0.1326 0.4364 0.023 Uiso calc R 1
C C5 -0.2693(3) 0.06441(8) 0.50385(18) 0.0216(4) Uani d . 1
H H5 -0.3987 0.0706 0.4458 0.026 Uiso calc R 1
C C6 -0.2255(3) 0.01792(8) 0.59391(18) 0.0223(4) Uani d . 1
H H6 -0.3254 -0.0071 0.5954 0.027 Uiso calc R 1
C C7 -0.0398(3) 0.00793(8) 0.68028(18) 0.0201(4) Uani d . 1
H H7 -0.0107 -0.0235 0.7416 0.024 Uiso calc R 1
C C8 0.1047(3) 0.04518(8) 0.67566(18) 0.0167(4) Uani d . 1
C C9 0.5784(3) 0.13082(8) 0.72847(18) 0.0177(4) Uani d . 1
H H9 0.5799 0.1627 0.6727 0.021 Uiso calc R 1
C C10 0.7512(3) 0.11865(7) 0.82757(18) 0.0171(4) Uani d . 1
C C11 0.9257(2) 0.15426(7) 0.85742(17) 0.0167(4) Uani d . 1
C C12 0.9141(3) 0.20886(8) 0.80229(18) 0.0169(4) Uani d . 1
H H12 0.7959 0.2223 0.7386 0.020 Uiso calc R 1
C C13 1.0761(2) 0.24353(7) 0.84090(18) 0.0164(4) Uani d . 1
C C14 1.2515(2) 0.22414(7) 0.93442(18) 0.0169(4) Uani d . 1
C C15 1.2635(3) 0.16874(8) 0.98500(18) 0.0171(4) Uani d . 1
C C16 1.1015(3) 0.13394(8) 0.94715(18) 0.0165(4) Uani d . 1
H H16 1.1105 0.0963 0.9824 0.020 Uiso calc R 1
C C17 0.7683(2) 0.07009(8) 0.91516(18) 0.0182(4) Uani d . 1
C C18 0.9084(3) 0.31770(8) 0.68987(19) 0.0239(4) Uani d . 1
H H18A 0.8857 0.2941 0.6080 0.036 Uiso calc R 1
H H18B 0.9254 0.3575 0.6678 0.036 Uiso calc R 1
H H18C 0.7978 0.3148 0.7206 0.036 Uiso calc R 1
C C19 1.5106(3) 0.26532(10) 0.8875(2) 0.0336(5) Uani d . 1
H H19A 1.5640 0.2282 0.8764 0.050 Uiso calc R 1
H H19B 1.6154 0.2928 0.9242 0.050 Uiso calc R 1
H H19C 1.4228 0.2786 0.7983 0.050 Uiso calc R 1
C C20 1.4546(3) 0.09798(8) 1.13619(18) 0.0231(4) Uani d . 1
H H20A 1.3699 0.0970 1.1905 0.035 Uiso calc R 1
H H20B 1.5877 0.0912 1.1963 0.035 Uiso calc R 1
H H20C 1.4153 0.0683 1.0655 0.035 Uiso calc R 1
N N1 0.7871(2) 0.03196(7) 0.98803(17) 0.0270(4) Uani d . 1
O O1 1.07742(18) 0.29845(5) 0.79637(13) 0.0203(3) Uani d . 1
O O2 1.40808(17) 0.25991(5) 0.98027(13) 0.0201(3) Uani d . 1
O O3 1.44129(17) 0.15257(5) 1.07228(13) 0.0204(3) Uani d . 1
S S1 0.34697(7) 0.042019(19) 0.77452(5) 0.01819(15) Uani d . 1

loop_
_atom_site_aniso_label
_atom_site_aniso_U_11
_atom_site_aniso_U_22
_atom_site_aniso_U_33
_atom_site_aniso_U_12
_atom_site_aniso_U_13
_atom_site_aniso_U_23
C1 0.0181(10) 0.0164(9) 0.0178(9) -0.0015(7) 0.0062(8) -0.0005(7)
C2 0.0195(10) 0.0191(10) 0.0173(9) 0.0003(8) 0.0051(8) 0.0014(8)
C3 0.0172(10) 0.0184(10) 0.0160(9) 0.0016(7) 0.0048(8) -0.0021(7)
C4 0.0188(10) 0.0210(10) 0.0167(9) 0.0035(8) 0.0040(8) 0.0007(8)
C5 0.0154(10) 0.0290(11) 0.0177(9) 0.0009(8) 0.0023(8) -0.0028(8)
C6 0.0171(10) 0.0272(11) 0.0222(10) -0.0055(8) 0.0064(8) -0.0021(8)
C7 0.0210(10) 0.0204(10) 0.0170(9) -0.0023(8) 0.0042(8) -0.0007(8)
C8 0.0149(9) 0.0187(10) 0.0151(9) 0.0007(7) 0.0033(7) -0.0023(7)
C9 0.0191(10) 0.0169(9) 0.0169(9) -0.0024(7) 0.0061(8) -0.0002(7)
C10 0.0185(10) 0.0160(9) 0.0170(9) -0.0021(7) 0.0064(8) -0.0009(7)
C11 0.0170(10) 0.0189(10) 0.0147(9) -0.0017(8) 0.0060(8) -0.0032(7)
C12 0.0158(9) 0.0181(10) 0.0167(9) -0.0004(7) 0.0055(8) -0.0001(7)
C13 0.0173(9) 0.0147(9) 0.0188(9) 0.0006(7) 0.0082(8) -0.0008(7)
C14 0.0150(9) 0.0161(9) 0.0202(9) -0.0029(7) 0.0070(8) -0.0025(7)
C15 0.0153(9) 0.0184(9) 0.0159(9) 0.0026(7) 0.0032(8) 0.0002(7)
C16 0.0173(10) 0.0156(9) 0.0165(9) -0.0004(7) 0.0057(8) 0.0004(7)
C17 0.0117(9) 0.0215(10) 0.0183(9) -0.0023(8) 0.0014(7) -0.0006(8)
C18 0.0254(11) 0.0219(10) 0.0213(10) 0.0007(8) 0.0041(9) 0.0053(8)
C19 0.0300(12) 0.0388(13) 0.0395(13) -0.0132(10) 0.0215(11) -0.0093(10)
C20 0.0232(11) 0.0201(10) 0.0206(10) 0.0003(8) 0.0008(9) 0.0055(8)
N1 0.0184(9) 0.0294(10) 0.0277(9) -0.0029(7) 0.0010(8) 0.0091(8)
O1 0.0177(7) 0.0150(7) 0.0252(7) -0.0010(5) 0.0039(6) 0.0033(5)
O2 0.0183(7) 0.0180(7) 0.0237(7) -0.0054(5) 0.0072(6) -0.0044(5)
O3 0.0138(7) 0.0181(7) 0.0240(7) 0.0007(5) -0.0003(6) 0.0035(5)
S1 0.0152(3) 0.0175(3) 0.0192(3) -0.00158(18) 0.00255(19) 0.00203(18)

loop_
_atom_type_symbol
_atom_type_description
_atom_type_scat_dispersion_real
_atom_type_scat_dispersion_imag
_atom_type_scat_source
C C 0.0033 0.0016 'International Tables Vol C Tables 4.2.6.8 and 6.1.1.4'
H H 0.0000 0.0000 'International Tables Vol C Tables 4.2.6.8 and 6.1.1.4'
N N 0.0061 0.0033 'International Tables Vol C Tables 4.2.6.8 and 6.1.1.4'
O O 0.0106 0.0060 'International Tables Vol C Tables 4.2.6.8 and 6.1.1.4'
S S 0.1246 0.1234 'International Tables Vol C Tables 4.2.6.8 and 6.1.1.4'

loop_
_geom_angle_atom_site_label_1
_geom_angle_atom_site_label_2
_geom_angle_atom_site_label_3
_geom_angle
_geom_angle_publ_flag
C2 C1 C9 122.33(17) ?
C2 C1 S1 112.12(14) ?
C9 C1 S1 125.51(14) ?
C1 C2 C3 113.33(17) ?
C1 C2 H2 123.3 ?
C3 C2 H2 123.3 ?
C4 C3 C8 119.20(17) ?
C4 C3 C2 129.14(17) ?
C8 C3 C2 111.66(16) ?
C5 C4 C3 119.12(17) ?
C5 C4 H4 120.4 ?
C3 C4 H4 120.4 ?
C4 C5 C6 121.04(17) ?
C4 C5 H5 119.5 ?
C6 C5 H5 119.5 ?
C7 C6 C5 121.01(18) ?
C7 C6 H6 119.5 ?
C5 C6 H6 119.5 ?
C6 C7 C8 118.41(18) ?
C6 C7 H7 120.8 ?
C8 C7 H7 120.8 ?
C7 C8 C3 121.22(17) ?
C7 C8 S1 127.02(15) ?
C3 C8 S1 111.76(14) ?
C10 C9 C1 130.57(17) ?
C10 C9 H9 114.7 ?
C1 C9 H9 114.7 ?
C9 C10 C17 119.79(16) y
C9 C10 C11 124.21(16) ?
C17 C10 C11 115.92(16) ?
C12 C11 C16 119.89(17) ?
C12 C11 C10 120.58(17) ?
C16 C11 C10 119.46(16) ?
C13 C12 C11 119.77(17) ?
C13 C12 H12 120.1 ?
C11 C12 H12 120.1 ?
O1 C13 C12 124.09(16) ?
O1 C13 C14 115.20(15) ?
C12 C13 C14 120.68(17) ?
O2 C14 C15 120.21(16) ?
O2 C14 C13 120.61(16) y
C15 C14 C13 119.13(16) ?
O3 C15 C16 124.20(16) ?
O3 C15 C14 115.42(15) ?
C16 C15 C14 120.38(16) ?
C15 C16 C11 120.09(17) ?
C15 C16 H16 120.0 ?
C11 C16 H16 120.0 ?
N1 C17 C10 177.9(2) y
O1 C18 H18A 109.5 ?
O1 C18 H18B 109.5 ?
H18A C18 H18B 109.5 ?
O1 C18 H18C 109.5 ?
H18A C18 H18C 109.5 ?
H18B C18 H18C 109.5 ?
O2 C19 H19A 109.5 ?
O2 C19 H19B 109.5 ?
H19A C19 H19B 109.5 ?
O2 C19 H19C 109.5 ?
H19A C19 H19C 109.5 ?
H19B C19 H19C 109.5 ?
O3 C20 H20A 109.5 ?
O3 C20 H20B 109.5 ?
H20A C20 H20B 109.5 ?
O3 C20 H20C 109.5 ?
H20A C20 H20C 109.5 ?
H20B C20 H20C 109.5 ?
C13 O1 C18 116.90(14) ?
C14 O2 C19 113.83(14) y
C15 O3 C20 116.82(14) y
C8 S1 C1 91.12(9) y

loop_
_geom_bond_atom_site_label_1
_geom_bond_atom_site_label_2
_geom_bond_distance
_geom_bond_publ_flag
C1 C2 1.364(2) ?
C1 C9 1.443(2) ?
C1 S1 1.7519(18) y
C2 C3 1.427(3) ?
C2 H2 0.9500 ?
C3 C4 1.406(2) ?
C3 C8 1.409(3) ?
C4 C5 1.376(3) ?
C4 H4 0.9500 ?
C5 C6 1.401(3) ?
C5 H5 0.9500 ?
C6 C7 1.377(3) ?
C6 H6 0.9500 ?
C7 C8 1.397(3) ?
C7 H7 0.9500 ?
C8 S1 1.7328(19) y
C9 C10 1.366(2) ?
C9 H9 0.9500 ?
C10 C17 1.437(2) y
C10 C11 1.480(2) y
C11 C12 1.394(2) ?
C11 C16 1.396(2) ?
C12 C13 1.389(2) ?
C12 H12 0.9500 ?
C13 O1 1.371(2) ?
C13 C14 1.401(2) ?
C14 O2 1.376(2) y
C14 C15 1.394(3) ?
C15 O3 1.368(2) y
C15 C16 1.391(2) ?
C16 H16 0.9500 ?
C17 N1 1.149(2) y
C18 O1 1.426(2) ?
C18 H18A 0.9800 ?
C18 H18B 0.9800 ?
C18 H18C 0.9800 ?
C19 O2 1.426(2) y
C19 H19A 0.9800 ?
C19 H19B 0.9800 ?
C19 H19C 0.9800 ?
C20 O3 1.431(2) y
C20 H20A 0.9800 ?
C20 H20B 0.9800 ?
C20 H20C 0.9800 ?

loop_
_geom_torsion_atom_site_label_1
_geom_torsion_atom_site_label_2
_geom_torsion_atom_site_label_3
_geom_torsion_atom_site_label_4
_geom_torsion
_geom_torsion_publ_flag
C9 C1 C2 C3 -176.81(16) ?
S1 C1 C2 C3 1.0(2) ?
C1 C2 C3 C4 178.70(17) ?
C1 C2 C3 C8 -1.1(2) ?
C8 C3 C4 C5 -0.2(3) ?
C2 C3 C4 C5 -179.99(18) ?
C3 C4 C5 C6 -0.3(3) ?
C4 C5 C6 C7 0.5(3) ?
C5 C6 C7 C8 -0.3(3) ?
C6 C7 C8 C3 -0.2(3) ?
C6 C7 C8 S1 179.34(14) ?
C4 C3 C8 C7 0.4(3) ?
C2 C3 C8 C7 -179.74(16) ?
C4 C3 C8 S1 -179.16(13) ?
C2 C3 C8 S1 0.7(2) ?
C2 C1 C9 C10 175.25(18) y
S1 C1 C9 C10 -2.3(3) y
C1 C9 C10 C17 2.2(3) y
C1 C9 C10 C11 -174.59(18) y
C9 C10 C11 C12 12.3(3) ?
C17 C10 C11 C12 -164.64(16) ?
C9 C10 C11 C16 -170.96(16) ?
C17 C10 C11 C16 12.1(2) ?
C16 C11 C12 C13 -2.4(3) ?
C10 C11 C12 C13 174.38(16) ?
C11 C12 C13 O1 -177.52(16) ?
C11 C12 C13 C14 0.2(3) ?
O1 C13 C14 O2 2.7(2) ?
C12 C13 C14 O2 -175.21(15) ?
O1 C13 C14 C15 -179.89(15) ?
C12 C13 C14 C15 2.2(3) ?
O2 C14 C15 O3 -4.6(2) ?
C13 C14 C15 O3 177.98(15) ?
O2 C14 C15 C16 174.93(16) ?
C13 C14 C15 C16 -2.5(3) ?
O3 C15 C16 C11 179.89(15) ?
C14 C15 C16 C11 0.4(3) ?
C12 C11 C16 C15 2.1(3) ?
C10 C11 C16 C15 -174.71(16) ?
C12 C13 O1 C18 -8.9(2) ?
C14 C13 O1 C18 173.23(15) ?
C15 C14 O2 C19 101.4(2) ?
C13 C14 O2 C19 -81.3(2) ?
C16 C15 O3 C20 -5.3(3) ?
C14 C15 O3 C20 174.25(15) ?
C7 C8 S1 C1 -179.64(18) ?
C3 C8 S1 C1 -0.09(14) ?
C2 C1 S1 C8 -0.55(14) ?
C9 C1 S1 C8 177.23(17) ?

loop_
_cod_related_entry_id
_cod_related_entry_database
_cod_related_entry_code
1 ChemSpider 21378186
